data_1575355
loop_
_publ_author_name
'Yang, Qiaomu'
'Yu, Xiaojuan'
'Lapsheva, Ekaterina'
'Pandey, Pragati'
'Smith, Patrick W.'
'Gupta, Himanshu'
'Gau, Michael R.'
'Carroll, Patrick J.'
'Minasian, Stefan G.'
'Autschbach, Jochen'
'Schelter, Eric J.'

_publ_section_title
;
 Comparison of Ce(iv)/Th(iv)-alkynyl complexes and observation of a
 <i>trans</i>-influence ligand series for Ce(iv).
;
_journal_issue 36
_journal_name_full 'Chemical science'
_journal_page_first 16597
_journal_page_last 16609
_journal_paper_doi 10.1039/d5sc03222a
_journal_volume 16
_journal_year 2025
_chemical_formula_moiety 'C38 H54 Ce N4 O3 Si, 0.25(C6 H6), 0.25(C5 H12)'
_chemical_formula_sum 'C40.75 H58.5 Ce N4 O3 Si'
_chemical_formula_weight 820.62
_space_group_crystal_system monoclinic
_space_group_IT_number 14
_space_group_name_Hall '-P 2ybc'
_space_group_name_H-M_alt 'P 1 21/c 1'
_atom_sites_solution_hydrogens geom
_atom_sites_solution_primary dual
_audit_creation_date 2022-03-08
_audit_creation_method
;
Olex2 1.5
(compiled 2021.08.20 svn.r13c46975 for OlexSys, GUI svn.r6396)
;
_audit_update_record
;
2025-04-30 deposited with the CCDC.	2025-08-05 downloaded from the CCDC.
;
_cell_angle_alpha 90
_cell_angle_beta 103.631(2)
_cell_angle_gamma 90
_cell_formula_units_Z 4
_cell_length_a 9.6747(2)
_cell_length_b 24.1665(5)
_cell_length_c 18.4888(4)
_cell_measurement_reflns_used 48255
_cell_measurement_temperature 100
_cell_measurement_theta_max 28.3350
_cell_measurement_theta_min 2.7050
_cell_volume 4200.99(16)
_computing_cell_refinement 'CrysAlisPro 1.171.41.122a (Rigaku OD, 2021)'
_computing_data_collection 'CrysAlisPro 1.171.41.122a (Rigaku OD, 2021)'
_computing_data_reduction 'CrysAlisPro 1.171.41.122a (Rigaku OD, 2021)'
_computing_molecular_graphics 'ORTEP-3 (Farrugia, 2012)'
_computing_publication_material 'Olex2 1.5 (Dolomanov et al., 2009)'
_computing_structure_refinement 'SHELXL (Sheldrick, 2015)'
_computing_structure_solution 'SHELXT (Sheldrick, 2018)'
_diffrn_ambient_environment N~2~
_diffrn_ambient_temperature 100
_diffrn_detector 'HPC area detector'
_diffrn_detector_area_resol_mean 10.0
_diffrn_detector_type 'Dectris Pilatus3 R 200K'
_diffrn_measured_fraction_theta_full 0.999
_diffrn_measured_fraction_theta_max 0.999
_diffrn_measurement_details
;
List of Runs (angles in degrees, time in seconds):

  # Type    Start    End  Width  t~exp~   \w     \q     \k     \f   Frames
#--------------------------------------------------------------------------
  1  \w    -59.00  23.00   0.50    7.00    --    6.66 -57.00-150.00  164
  2  \w    -17.00  25.00   0.50    7.00    --    6.66  77.00  60.00   84
  3  \w    -25.00  30.00   0.50    7.00    --    6.66 -77.00 -90.00  110
  4  \w    -25.00  30.00   0.50    7.00    --    6.66 -77.00 120.00  110
  5  \w    -25.00  30.00   0.50    7.00    --    6.66 -77.00 -30.00  110
  6  \w    -25.00  30.00   0.50    7.00    --    6.66 -77.00-180.00  110
  7  \w     -9.00  59.00   0.50    7.00    --    6.66  57.00 150.00  136
  8  \w     -9.00  59.00   0.50    7.00    --    6.66  57.00 -60.00  136
  9  \w     -9.00  59.00   0.50    7.00    --    6.66  57.00   0.00  136
 10  \w    -25.00  30.00   0.50    7.00    --    6.66 -77.00  60.00  110
 11  \w    -25.00  30.00   0.50    7.00    --    6.66 -77.00-150.00  110
 12  \w    -31.00  25.00   0.50    7.00    --   -6.97  77.00  90.00  112
 13  \w    -25.00  30.00   0.50    7.00    --    6.66 -77.00  30.00  110
 14  \w     -8.00  28.00   0.50    7.00    --    6.66  37.00  60.00   72
 15  \w     -8.00  86.00   0.50    7.00    --    6.66  19.00-120.00  188
;
_diffrn_measurement_device '\k-geometry diffractometer'
_diffrn_measurement_device_type 'Rigaku XtaLAB Synergy-S'
_diffrn_measurement_method '\w scans'
_diffrn_orient_matrix_type 'CrysAlisPro convention (1999,Acta A55,543-557)'
_diffrn_orient_matrix_UB_11 -0.0054826000
_diffrn_orient_matrix_UB_12 0.0245809000
_diffrn_orient_matrix_UB_13 -0.0214655000
_diffrn_orient_matrix_UB_21 -0.0490980000
_diffrn_orient_matrix_UB_22 -0.0132484000
_diffrn_orient_matrix_UB_23 -0.0294738000
_diffrn_orient_matrix_UB_31 -0.0569897000
_diffrn_orient_matrix_UB_32 0.0090567000
_diffrn_orient_matrix_UB_33 0.0151402000
_diffrn_radiation_monochromator mirror
_diffrn_radiation_probe x-ray
_diffrn_radiation_type 'Mo K\a'
_diffrn_radiation_wavelength 0.71073
_diffrn_reflns_av_R_equivalents 0.0556
_diffrn_reflns_av_unetI/netI 0.0264
_diffrn_reflns_Laue_measured_fraction_full 0.999
_diffrn_reflns_Laue_measured_fraction_max 0.999
_diffrn_reflns_limit_h_max 12
_diffrn_reflns_limit_h_min -12
_diffrn_reflns_limit_k_max 32
_diffrn_reflns_limit_k_min -32
_diffrn_reflns_limit_l_max 24
_diffrn_reflns_limit_l_min -24
_diffrn_reflns_number 126715
_diffrn_reflns_point_group_measured_fraction_full 0.999
_diffrn_reflns_point_group_measured_fraction_max 0.999
_diffrn_reflns_theta_full 25.242
_diffrn_reflns_theta_max 28.278
_diffrn_reflns_theta_min 2.324
_diffrn_source 'micro-focus sealed X-ray tube'
_diffrn_source_type 'PhotonJet (Mo) X-ray Source'
_exptl_absorpt_coefficient_mu 1.151
_exptl_absorpt_correction_T_max 1.00000
_exptl_absorpt_correction_T_min 0.80634
_exptl_absorpt_correction_type multi-scan
_exptl_absorpt_process_details 'SCALE3 ABSPACK'
_exptl_crystal_colour 'dark red'
_exptl_crystal_density_diffrn 1.297
_exptl_crystal_description block
_exptl_crystal_F_000 1708
_exptl_crystal_size_max 0.2
_exptl_crystal_size_mid 0.13
_exptl_crystal_size_min 0.11
_refine_diff_density_max 1.995
_refine_diff_density_min -2.197
_refine_diff_density_rms 0.113
_refine_ls_extinction_method none
_refine_ls_goodness_of_fit_ref 1.225
_refine_ls_hydrogen_treatment constr
_refine_ls_matrix_type full
_refine_ls_number_parameters 824
_refine_ls_number_reflns 10412
_refine_ls_number_restraints 1311
_refine_ls_restrained_S_all 1.183
_refine_ls_R_factor_all 0.0639
_refine_ls_R_factor_gt 0.0555
_refine_ls_shift/su_max 0.001
_refine_ls_shift/su_mean 0.000
_refine_ls_structure_factor_coef Fsqd
_refine_ls_weighting_details 'w=1/[\s^2^(Fo^2^)+(0.0169P)^2^+19.8143P] where P=(Fo^2^+2Fc^2^)/3'
_refine_ls_weighting_scheme calc
_refine_ls_wR_factor_gt 0.1226
_refine_ls_wR_factor_ref 0.1254
_reflns_number_gt 9154
_reflns_number_total 10412
_reflns_threshold_expression 'I > 2\s(I)'
_cod_data_source_file d5sc03222a2.cif
_cod_data_source_block 40586_1-CeTMS
_cod_depositor_comments 'Adding full bibliography for 1575353--1575355.cif.'
_cod_original_formula_sum 'C40.75 H58.50 Ce N4 O3 Si'
_cod_database_code 1575355
_shelx_shelxl_version_number 2018/3
_olex2_submission_special_instructions 'No special instructions were received'
_oxdiff_exptl_absorpt_empirical_details
;
Empirical correction (ABSPACK) includes:
- Absorption correction using spherical harmonics
- Frame scaling
;
_oxdiff_exptl_absorpt_empirical_full_max 1.366
_oxdiff_exptl_absorpt_empirical_full_min 0.828

loop_
_space_group_symop_operation_xyz
'x, y, z'
'-x, y+1/2, -z+1/2'
'-x, -y, -z'
'x, -y-1/2, z-1/2'

loop_
_atom_site_label
_atom_site_type_symbol
_atom_site_fract_x
_atom_site_fract_y
_atom_site_fract_z
_atom_site_U_iso_or_equiv
_atom_site_adp_type
_atom_site_occupancy
_atom_site_site_symmetry_order
_atom_site_calc_flag
_atom_site_refinement_flags_posn
_atom_site_refinement_flags_adp
_atom_site_refinement_flags_occupancy
_atom_site_disorder_assembly
_atom_site_disorder_group
Ce1 Ce 0.76979(3) 0.33220(2) 0.41098(2) 0.02639(8) Uani 1 1 d . . . . .
Si1 Si 0.4514(6) 0.46242(15) 0.1836(2) 0.0587(10) Uani 0.55 1 d D U P A 1
Si1* Si 0.4173(8) 0.4427(2) 0.1779(3) 0.0640(12) Uani 0.45 1 d D U P A 2
O1 O 0.9010(6) 0.4040(2) 0.4075(3) 0.0315(12) Uani 0.55 1 d . U P B 1
O1* O 0.8681(8) 0.3128(3) 0.3128(4) 0.0346(15) Uani 0.45 1 d . U P B 2
O2 O 0.5806(6) 0.3471(2) 0.4582(3) 0.0262(11) Uani 0.55 1 d . U P B 1
O2* O 0.8037(8) 0.4151(3) 0.4554(4) 0.0355(15) Uani 0.45 1 d . U P B 2
O3 O 0.7264(6) 0.2742(2) 0.3204(3) 0.0269(11) Uani 0.55 1 d . U P B 1
O3* O 0.5709(7) 0.2901(3) 0.3987(4) 0.0302(14) Uani 0.45 1 d . U P B 2
N1 N 1.0187(7) 0.3661(3) 0.4286(4) 0.0284(13) Uani 0.55 1 d . U P B 1
N1* N 1.0012(9) 0.3116(4) 0.3666(5) 0.0351(16) Uani 0.45 1 d . U P B 2
N2 N 0.6801(7) 0.3477(3) 0.5298(3) 0.0248(12) Uani 0.55 1 d . U P B 1
N2* N 0.8124(9) 0.3887(4) 0.5263(5) 0.0314(16) Uani 0.45 1 d . U P B 2
N3 N 0.7376(7) 0.2322(3) 0.3757(4) 0.0256(12) Uani 0.55 1 d . U P B 1
N3* N 0.6532(9) 0.2415(3) 0.4201(5) 0.0280(15) Uani 0.45 1 d . U P B 2
N4 N 0.9558(4) 0.26767(15) 0.5292(2) 0.0275(7) Uani 1 1 d . U . . .
C1 C 1.1043(11) 0.2793(4) 0.5387(5) 0.0295(18) Uani 0.55 1 d . U P B 1
H1a H 1.133236 0.268638 0.492665 0.035 Uiso 0.55 1 calc R U P B 1
H1b H 1.159023 0.256083 0.579712 0.035 Uiso 0.55 1 calc R U P B 1
C1* C 1.1079(14) 0.2644(5) 0.5135(7) 0.031(2) Uani 0.45 1 d . U P B 2
H1*a H 1.143750 0.302380 0.509869 0.037 Uiso 0.45 1 calc R U P B 2
H1*b H 1.172935 0.245921 0.556095 0.037 Uiso 0.45 1 calc R U P B 2
C2 C 1.1430(6) 0.33937(17) 0.5557(3) 0.0314(14) Uani 0.55 1 d G U P B 1
C3 C 1.2152(7) 0.3532(2) 0.6277(3) 0.0371(19) Uani 0.55 1 d G U P B 1
H3 H 1.248154 0.324886 0.663246 0.045 Uiso 0.55 1 calc R U P B 1
C4 C 1.2391(7) 0.4084(3) 0.6477(2) 0.047(2) Uani 0.55 1 d G U P B 1
H4 H 1.288497 0.417882 0.696891 0.056 Uiso 0.55 1 calc R U P B 1
C5 C 1.1909(7) 0.4499(2) 0.5957(3) 0.041(2) Uani 0.55 1 d G U P B 1
H5 H 1.207277 0.487609 0.609378 0.050 Uiso 0.55 1 calc R U P B 1
C6 C 1.1187(6) 0.43603(18) 0.5237(3) 0.0342(16) Uani 0.55 1 d G U P B 1
H6 H 1.085713 0.464341 0.488220 0.041 Uiso 0.55 1 calc R U P B 1
C7 C 1.0947(6) 0.3808(2) 0.5038(2) 0.0272(15) Uani 0.55 1 d G U P B 1
C2* C 1.1106(8) 0.2328(3) 0.4420(3) 0.0341(18) Uani 0.45 1 d G U P B 2
C3* C 1.1601(9) 0.1786(3) 0.4490(4) 0.043(2) Uani 0.45 1 d G U P B 2
H3* H 1.202116 0.163975 0.496818 0.052 Uiso 0.45 1 calc R U P B 2
C4* C 1.1482(10) 0.1459(3) 0.3860(5) 0.048(2) Uani 0.45 1 d G U P B 2
H4* H 1.181991 0.108840 0.390800 0.058 Uiso 0.45 1 calc R U P B 2
C5* C 1.0867(9) 0.1673(3) 0.3161(4) 0.045(2) Uani 0.45 1 d G U P B 2
H5* H 1.078573 0.144940 0.273044 0.054 Uiso 0.45 1 calc R U P B 2
C6* C 1.0373(8) 0.2215(3) 0.3091(3) 0.041(2) Uani 0.45 1 d G U P B 2
H6* H 0.995277 0.236177 0.261305 0.049 Uiso 0.45 1 calc R U P B 2
C7* C 1.0492(8) 0.2543(2) 0.3721(4) 0.0339(19) Uani 0.45 1 d G U P B 2
C8 C 1.1051(14) 0.3665(5) 0.3690(6) 0.038(2) Uani 0.55 1 d . U P B 1
C8* C 1.0985(18) 0.3548(7) 0.3456(8) 0.040(2) Uani 0.45 1 d . U P B 2
C9 C 1.2232(11) 0.3253(5) 0.3893(6) 0.046(2) Uani 0.55 1 d . U P B 1
H9a H 1.183325 0.287832 0.385721 0.068 Uiso 0.55 1 calc R U P B 1
H9b H 1.277426 0.332095 0.440394 0.068 Uiso 0.55 1 calc R U P B 1
H9c H 1.286205 0.328906 0.355136 0.068 Uiso 0.55 1 calc R U P B 1
C9* C 1.2355(13) 0.3565(6) 0.4061(7) 0.045(3) Uani 0.45 1 d . U P B 2
H9*a H 1.281068 0.320086 0.410576 0.067 Uiso 0.45 1 calc R U P B 2
H9*b H 1.213794 0.366524 0.453635 0.067 Uiso 0.45 1 calc R U P B 2
H9*c H 1.299876 0.384158 0.393226 0.067 Uiso 0.45 1 calc R U P B 2
C10 C 1.1627(12) 0.4244(4) 0.3601(6) 0.047(2) Uani 0.55 1 d . U P B 1
H10a H 1.210259 0.424363 0.318759 0.071 Uiso 0.55 1 calc R U P B 1
H10b H 1.230878 0.435053 0.406078 0.071 Uiso 0.55 1 calc R U P B 1
H10c H 1.083886 0.450960 0.349582 0.071 Uiso 0.55 1 calc R U P B 1
C10* C 1.0252(14) 0.4098(5) 0.3391(8) 0.048(3) Uani 0.45 1 d . U P B 2
H10d H 0.948288 0.410493 0.293916 0.072 Uiso 0.45 1 calc R U P B 2
H10e H 1.093805 0.439156 0.336608 0.072 Uiso 0.45 1 calc R U P B 2
H10f H 0.985703 0.415705 0.382695 0.072 Uiso 0.45 1 calc R U P B 2
C11 C 1.0028(11) 0.3494(4) 0.2960(5) 0.043(2) Uani 0.55 1 d . U P B 1
H11a H 1.053461 0.349181 0.255936 0.065 Uiso 0.55 1 calc R U P B 1
H11b H 0.923667 0.375733 0.283872 0.065 Uiso 0.55 1 calc R U P B 1
H11c H 0.965709 0.312267 0.301441 0.065 Uiso 0.55 1 calc R U P B 1
C11* C 1.1403(13) 0.3396(6) 0.2727(6) 0.046(3) Uani 0.45 1 d . U P B 2
H11d H 1.054402 0.337022 0.232213 0.070 Uiso 0.45 1 calc R U P B 2
H11e H 1.189741 0.303913 0.278608 0.070 Uiso 0.45 1 calc R U P B 2
H11f H 1.203193 0.368219 0.260764 0.070 Uiso 0.45 1 calc R U P B 2
C12 C 0.9181(9) 0.2797(4) 0.6047(4) 0.0254(15) Uani 0.55 1 d . U P B 1
H12a H 0.983070 0.257948 0.643804 0.031 Uiso 0.55 1 calc R U P B 1
H12b H 0.936416 0.319316 0.616671 0.031 Uiso 0.55 1 calc R U P B 1
C12* C 0.9747(12) 0.2952(5) 0.5998(6) 0.0289(18) Uani 0.45 1 d . U P B 2
H12c H 1.037465 0.271908 0.637945 0.035 Uiso 0.45 1 calc R U P B 2
H12d H 0.881076 0.296963 0.612645 0.035 Uiso 0.45 1 calc R U P B 2
C13 C 0.7670(4) 0.2667(2) 0.6078(3) 0.0266(14) Uani 0.55 1 d G U P B 1
C14 C 0.7424(5) 0.2194(2) 0.6457(3) 0.0303(15) Uani 0.55 1 d G U P B 1
H14 H 0.820136 0.197877 0.672046 0.036 Uiso 0.55 1 calc R U P B 1
C15 C 0.6039(6) 0.2037(2) 0.6449(4) 0.0380(18) Uani 0.55 1 d G U P B 1
H15 H 0.586976 0.171354 0.670814 0.046 Uiso 0.55 1 calc R U P B 1
C16 C 0.4900(5) 0.2352(3) 0.6064(4) 0.0370(18) Uani 0.55 1 d G U P B 1
H16 H 0.395380 0.224453 0.605861 0.044 Uiso 0.55 1 calc R U P B 1
C17 C 0.5147(4) 0.2825(2) 0.5685(3) 0.0326(16) Uani 0.55 1 d G U P B 1
H17 H 0.436944 0.304076 0.542140 0.039 Uiso 0.55 1 calc R U P B 1
C18 C 0.6532(5) 0.29827(18) 0.5692(3) 0.0247(14) Uani 0.55 1 d G U P B 1
C13* C 1.0365(7) 0.3533(2) 0.6059(4) 0.0312(17) Uani 0.45 1 d G U P B 2
C14* C 1.1749(7) 0.3616(3) 0.6470(4) 0.039(2) Uani 0.45 1 d G U P B 2
H14* H 1.228759 0.331316 0.671648 0.047 Uiso 0.45 1 calc R U P B 2
C15* C 1.2346(6) 0.4142(4) 0.6522(4) 0.042(2) Uani 0.45 1 d G U P B 2
H15* H 1.329261 0.419852 0.680287 0.051 Uiso 0.45 1 calc R U P B 2
C16* C 1.1559(8) 0.4585(3) 0.6162(4) 0.041(2) Uani 0.45 1 d G U P B 2
H16* H 1.196717 0.494476 0.619662 0.049 Uiso 0.45 1 calc R U P B 2
C17* C 1.0175(8) 0.4503(2) 0.5750(4) 0.0377(19) Uani 0.45 1 d G U P B 2
H17* H 0.963671 0.480566 0.550397 0.045 Uiso 0.45 1 calc R U P B 2
C18* C 0.9578(6) 0.3977(3) 0.5699(4) 0.0311(18) Uani 0.45 1 d G U P B 2
C19 C 0.6797(6) 0.4059(2) 0.5640(3) 0.0427(11) Uani 1 1 d . U . . .
C20 C 0.7913(10) 0.4064(4) 0.6369(5) 0.039(2) Uani 0.55 1 d . U P B 1
H20a H 0.783849 0.440849 0.663624 0.058 Uiso 0.55 1 calc R U P B 1
H20b H 0.886116 0.403787 0.626830 0.058 Uiso 0.55 1 calc R U P B 1
H20c H 0.776127 0.374793 0.667372 0.058 Uiso 0.55 1 calc R U P B 1
C20* C 0.7027(13) 0.3789(5) 0.6325(7) 0.044(2) Uani 0.45 1 d . U P B 2
H20d H 0.799372 0.386644 0.661450 0.066 Uiso 0.45 1 calc R U P B 2
H20e H 0.691065 0.338896 0.624356 0.066 Uiso 0.45 1 calc R U P B 2
H20f H 0.633830 0.392083 0.659867 0.066 Uiso 0.45 1 calc R U P B 2
C21 C 0.5274(9) 0.4102(4) 0.5878(5) 0.0357(18) Uani 0.55 1 d . U P B 1
H21a H 0.524864 0.382913 0.626654 0.054 Uiso 0.55 1 calc R U P B 1
H21b H 0.449574 0.402903 0.544271 0.054 Uiso 0.55 1 calc R U P B 1
H21c H 0.516594 0.447458 0.606747 0.054 Uiso 0.55 1 calc R U P B 1
C21* C 0.5544(13) 0.3971(5) 0.5059(7) 0.045(2) Uani 0.45 1 d . U P B 2
H21d H 0.550368 0.358354 0.489968 0.068 Uiso 0.45 1 calc R U P B 2
H21e H 0.557248 0.421149 0.463559 0.068 Uiso 0.45 1 calc R U P B 2
H21f H 0.470009 0.405867 0.524389 0.068 Uiso 0.45 1 calc R U P B 2
C22 C 0.6881(11) 0.4482(3) 0.5120(5) 0.0384(19) Uani 0.55 1 d . U P B 1
H22a H 0.685742 0.484454 0.535461 0.058 Uiso 0.55 1 calc R U P B 1
H22b H 0.607252 0.445039 0.468820 0.058 Uiso 0.55 1 calc R U P B 1
H22c H 0.777035 0.444373 0.495806 0.058 Uiso 0.55 1 calc R U P B 1
C22* C 0.7027(14) 0.4728(5) 0.5743(7) 0.047(3) Uani 0.45 1 d . U P B 2
H22d H 0.622250 0.488969 0.590665 0.070 Uiso 0.45 1 calc R U P B 2
H22e H 0.708575 0.489345 0.526714 0.070 Uiso 0.45 1 calc R U P B 2
H22f H 0.790953 0.480181 0.611663 0.070 Uiso 0.45 1 calc R U P B 2
C23 C 0.9285(19) 0.2065(9) 0.5173(9) 0.030(2) Uani 0.55 1 d . U P B 1
H23a H 0.828124 0.198453 0.517101 0.036 Uiso 0.55 1 calc R U P B 1
H23b H 0.989647 0.185767 0.558942 0.036 Uiso 0.55 1 calc R U P B 1
C23* C 0.909(2) 0.2102(11) 0.5301(11) 0.030(3) Uani 0.45 1 d . U P B 2
H23c H 0.977286 0.188893 0.568052 0.035 Uiso 0.45 1 calc R U P B 2
H23d H 0.902211 0.192882 0.480953 0.035 Uiso 0.45 1 calc R U P B 2
C24 C 0.9588(6) 0.1872(2) 0.4442(2) 0.0305(14) Uani 0.55 1 d G U P B 1
C25 C 1.0829(6) 0.1579(3) 0.4451(3) 0.0403(17) Uani 0.55 1 d G U P B 1
H25 H 1.144588 0.147774 0.491146 0.048 Uiso 0.55 1 calc R U P B 1
C26 C 1.1168(6) 0.1436(3) 0.3785(4) 0.050(2) Uani 0.55 1 d G U P B 1
H26 H 1.201651 0.123653 0.379095 0.060 Uiso 0.55 1 calc R U P B 1
C27 C 1.0266(7) 0.1585(3) 0.3111(3) 0.046(2) Uani 0.55 1 d G U P B 1
H27 H 1.049733 0.148706 0.265611 0.055 Uiso 0.55 1 calc R U P B 1
C28 C 0.9024(6) 0.1877(3) 0.3103(2) 0.0380(17) Uani 0.55 1 d G U P B 1
H28 H 0.840751 0.197881 0.264178 0.046 Uiso 0.55 1 calc R U P B 1
C29 C 0.8685(5) 0.2020(2) 0.3768(3) 0.0275(14) Uani 0.55 1 d G U P B 1
C24* C 0.7618(5) 0.2100(3) 0.5486(4) 0.0305(17) Uani 0.45 1 d G U P B 2
C25* C 0.7520(7) 0.1966(3) 0.6203(3) 0.038(2) Uani 0.45 1 d G U P B 2
H25* H 0.833928 0.184408 0.655941 0.045 Uiso 0.45 1 calc R U P B 2
C26* C 0.6223(9) 0.2011(4) 0.6400(3) 0.042(2) Uani 0.45 1 d G U P B 2
H26* H 0.615631 0.191910 0.689008 0.050 Uiso 0.45 1 calc R U P B 2
C27* C 0.5025(7) 0.2189(4) 0.5879(4) 0.039(2) Uani 0.45 1 d G U P B 2
H27* H 0.413854 0.221981 0.601322 0.047 Uiso 0.45 1 calc R U P B 2
C28* C 0.5123(6) 0.2323(3) 0.5162(4) 0.0352(19) Uani 0.45 1 d G U P B 2
H28* H 0.430372 0.244550 0.480569 0.042 Uiso 0.45 1 calc R U P B 2
C29* C 0.6420(7) 0.2279(3) 0.4965(3) 0.0313(18) Uani 0.45 1 d G U P B 2
C30 C 0.6018(5) 0.1975(2) 0.3601(3) 0.0336(10) Uani 1 1 d . U . . .
C31 C 0.6082(10) 0.1572(4) 0.4219(5) 0.039(2) Uani 0.55 1 d . U P B 1
H31a H 0.694986 0.134901 0.428404 0.059 Uiso 0.55 1 calc R U P B 1
H31b H 0.524921 0.132837 0.409751 0.059 Uiso 0.55 1 calc R U P B 1
H31c H 0.609063 0.177229 0.468026 0.059 Uiso 0.55 1 calc R U P B 1
C31* C 0.7040(14) 0.1479(5) 0.3801(8) 0.050(3) Uani 0.45 1 d . U P B 2
H31d H 0.801704 0.160187 0.382996 0.074 Uiso 0.45 1 calc R U P B 2
H31e H 0.677940 0.119317 0.341713 0.074 Uiso 0.45 1 calc R U P B 2
H31f H 0.697317 0.132709 0.428296 0.074 Uiso 0.45 1 calc R U P B 2
C32 C 0.5798(11) 0.1683(4) 0.2845(5) 0.040(2) Uani 0.55 1 d . U P B 1
H32a H 0.599241 0.194310 0.247442 0.060 Uiso 0.55 1 calc R U P B 1
H32b H 0.481346 0.155258 0.268848 0.060 Uiso 0.55 1 calc R U P B 1
H32c H 0.644742 0.136709 0.288944 0.060 Uiso 0.55 1 calc R U P B 1
C32* C 0.6087(14) 0.2207(6) 0.2868(7) 0.048(3) Uani 0.45 1 d . U P B 2
H32d H 0.541689 0.251548 0.274284 0.072 Uiso 0.45 1 calc R U P B 2
H32e H 0.583691 0.191862 0.248647 0.072 Uiso 0.45 1 calc R U P B 2
H32f H 0.705389 0.233897 0.289017 0.072 Uiso 0.45 1 calc R U P B 2
C33 C 0.4780(9) 0.2382(4) 0.3548(6) 0.0383(19) Uani 0.55 1 d . U P B 1
H33a H 0.489837 0.258161 0.401985 0.057 Uiso 0.55 1 calc R U P B 1
H33b H 0.388065 0.217727 0.344486 0.057 Uiso 0.55 1 calc R U P B 1
H33c H 0.477185 0.264647 0.314525 0.057 Uiso 0.55 1 calc R U P B 1
C33* C 0.4509(13) 0.1786(5) 0.3606(7) 0.045(3) Uani 0.45 1 d . U P B 2
H33d H 0.452367 0.159027 0.407240 0.067 Uiso 0.45 1 calc R U P B 2
H33e H 0.415381 0.153761 0.318471 0.067 Uiso 0.45 1 calc R U P B 2
H33f H 0.388387 0.210942 0.356585 0.067 Uiso 0.45 1 calc R U P B 2
C34 C 0.6175(6) 0.3891(2) 0.3089(3) 0.0370(11) Uani 1 1 d . . . . .
C35 C 0.5483(6) 0.4160(2) 0.2577(3) 0.0459(13) Uani 1 1 d . . . . .
C36 C 0.3180(14) 0.5030(5) 0.2195(7) 0.067(2) Uani 0.55 1 d D U P A 1
H36a H 0.251576 0.477601 0.235155 0.100 Uiso 0.55 1 calc R U P A 1
H36b H 0.265432 0.527333 0.180147 0.100 Uiso 0.55 1 calc R U P A 1
H36c H 0.366829 0.525343 0.262124 0.100 Uiso 0.55 1 calc R U P A 1
C36* C 0.370(2) 0.5132(4) 0.2013(8) 0.068(2) Uani 0.45 1 d D U P A 2
H36d H 0.284334 0.525317 0.165181 0.102 Uiso 0.45 1 calc R U P A 2
H36e H 0.448706 0.538435 0.199979 0.102 Uiso 0.45 1 calc R U P A 2
H36f H 0.352209 0.513294 0.251357 0.102 Uiso 0.45 1 calc R U P A 2
C37 C 0.3512(15) 0.4164(4) 0.1079(6) 0.0678(19) Uani 0.55 1 d D U P A 1
H37a H 0.418482 0.393386 0.089010 0.102 Uiso 0.55 1 calc R U P A 1
H37b H 0.295884 0.439046 0.067317 0.102 Uiso 0.55 1 calc R U P A 1
H37c H 0.286842 0.392528 0.127635 0.102 Uiso 0.55 1 calc R U P A 1
C37* C 0.2560(14) 0.3979(6) 0.1528(8) 0.073(3) Uani 0.45 1 d D U P A 2
H37d H 0.268188 0.370642 0.115573 0.110 Uiso 0.45 1 calc R U P A 2
H37e H 0.172477 0.420865 0.132294 0.110 Uiso 0.45 1 calc R U P A 2
H37f H 0.242724 0.378721 0.197361 0.110 Uiso 0.45 1 calc R U P A 2
C38 C 0.5720(14) 0.5074(5) 0.1469(7) 0.078(3) Uani 0.55 1 d D U P A 1
H38a H 0.592050 0.540916 0.177387 0.117 Uiso 0.55 1 calc R U P A 1
H38b H 0.527151 0.517574 0.095410 0.117 Uiso 0.55 1 calc R U P A 1
H38c H 0.661078 0.487652 0.148313 0.117 Uiso 0.55 1 calc R U P A 1
C38* C 0.4721(18) 0.4417(7) 0.0889(6) 0.073(2) Uani 0.45 1 d D U P A 2
H38d H 0.482000 0.403268 0.073853 0.109 Uiso 0.45 1 calc R U P A 2
H38e H 0.563385 0.460816 0.094888 0.109 Uiso 0.45 1 calc R U P A 2
H38f H 0.399950 0.460405 0.050564 0.109 Uiso 0.45 1 calc R U P A 2
C44 C 0.933(4) 0.4972(16) 0.1822(16) 0.134(7) Uani 0.25 1 d G U P C -1
H44 H 0.944758 0.510330 0.231758 0.161 Uiso 0.25 1 calc R U P C -1
C39 C 0.844(4) 0.4525(17) 0.157(2) 0.137(7) Uani 0.25 1 d G U P C -1
H39 H 0.795025 0.435072 0.189972 0.165 Uiso 0.25 1 calc R U P C -1
C40 C 0.827(4) 0.4334(13) 0.085(2) 0.134(7) Uani 0.25 1 d G U P C -1
H40 H 0.766677 0.402804 0.068022 0.160 Uiso 0.25 1 calc R U P C -1
C41 C 0.900(4) 0.4589(15) 0.0374(16) 0.133(7) Uani 0.25 1 d G U P C -1
H41 H 0.888062 0.445793 -0.012142 0.159 Uiso 0.25 1 calc R U P C -1
C42 C 0.989(3) 0.5036(14) 0.062(2) 0.134(7) Uani 0.25 1 d G U P C -1
H42 H 1.037796 0.521050 0.029643 0.161 Uiso 0.25 1 calc R U P C -1
C43 C 1.005(3) 0.5228(12) 0.135(2) 0.132(7) Uani 0.25 1 d G U P C -1
H43 H 1.066146 0.553319 0.151592 0.159 Uiso 0.25 1 calc R U P C -1
C43* C 1.059(5) 0.5096(18) -0.081(2) 0.133(12) Uani 0.25 1 d G U P D -2
H43a H 1.061296 0.496276 -0.130675 0.200 Uiso 0.25 1 calc R U P D -2
H43b H 1.011327 0.545648 -0.085051 0.200 Uiso 0.25 1 calc R U P D -2
H43c H 1.156448 0.513400 -0.050752 0.200 Uiso 0.25 1 calc R U P D -2
C39* C 0.880(5) 0.4625(19) 0.148(2) 0.141(8) Uani 0.25 1 d G U P D -2
H39a H 0.785258 0.477015 0.148100 0.211 Uiso 0.25 1 calc R U P D -2
H39b H 0.951483 0.491163 0.166441 0.211 Uiso 0.25 1 calc R U P D -2
H39c H 0.899685 0.430190 0.181187 0.211 Uiso 0.25 1 calc R U P D -2
C40* C 0.885(4) 0.4458(14) 0.070(2) 0.135(7) Uani 0.25 1 d G U P D -2
H40a H 0.787077 0.443231 0.039048 0.162 Uiso 0.25 1 calc R U P D -2
H40b H 0.928934 0.408593 0.071599 0.162 Uiso 0.25 1 calc R U P D -2
C41* C 0.969(4) 0.4858(12) 0.0336(17) 0.133(7) Uani 0.25 1 d G U P D -2
H41a H 1.066719 0.489120 0.065285 0.159 Uiso 0.25 1 calc R U P D -2
H41b H 0.924125 0.522767 0.030853 0.159 Uiso 0.25 1 calc R U P D -2
C42* C 0.978(4) 0.4686(13) -0.0442(17) 0.135(7) Uani 0.25 1 d G U P D -2
H42a H 1.025905 0.432118 -0.041353 0.162 Uiso 0.25 1 calc R U P D -2
H42b H 0.880890 0.464342 -0.075627 0.162 Uiso 0.25 1 calc R U P D -2

loop_
_atom_site_aniso_label
_atom_site_aniso_U_11
_atom_site_aniso_U_22
_atom_site_aniso_U_33
_atom_site_aniso_U_23
_atom_site_aniso_U_13
_atom_site_aniso_U_12
Ce1 0.02851(12) 0.02206(11) 0.02399(12) 0.00390(10) -0.00304(8) -0.00404(10)
Si1 0.107(3) 0.0278(18) 0.0272(12) -0.0002(14) -0.0118(15) 0.0155(19)
Si1* 0.102(3) 0.048(3) 0.0328(16) 0.010(2) -0.0016(18) 0.022(2)
O1 0.037(3) 0.023(3) 0.028(3) 0.007(2) -0.004(2) -0.004(2)
O1* 0.034(3) 0.038(3) 0.029(3) 0.000(3) 0.002(3) -0.003(3)
O2 0.026(2) 0.024(2) 0.024(2) 0.005(2) -0.002(2) -0.002(2)
O2* 0.048(4) 0.031(3) 0.024(3) 0.007(3) 0.000(3) 0.000(3)
O3 0.032(3) 0.023(2) 0.021(2) 0.002(2) -0.002(2) -0.003(2)
O3* 0.028(3) 0.030(3) 0.029(3) 0.005(3) 0.000(3) 0.002(3)
N1 0.027(3) 0.030(3) 0.027(3) 0.005(2) 0.003(2) -0.009(2)
N1* 0.029(3) 0.038(3) 0.034(3) 0.003(3) -0.001(3) -0.006(3)
N2 0.028(3) 0.022(3) 0.022(3) 0.001(2) 0.002(2) -0.002(2)
N2* 0.036(3) 0.030(3) 0.026(3) 0.004(3) 0.004(3) 0.001(3)
N3 0.029(3) 0.021(3) 0.024(3) 0.000(2) 0.001(2) -0.005(2)
N3* 0.028(3) 0.025(3) 0.030(3) 0.001(3) 0.006(3) -0.002(3)
N4 0.0264(17) 0.0266(17) 0.0260(17) 0.0024(14) -0.0008(13) -0.0018(14)
C1 0.026(3) 0.033(4) 0.028(4) 0.004(3) 0.003(3) 0.000(3)
C1* 0.024(4) 0.038(4) 0.031(4) 0.006(4) 0.004(4) -0.001(4)
C2 0.026(3) 0.034(3) 0.031(3) 0.006(3) 0.001(3) -0.008(3)
C3 0.036(4) 0.040(4) 0.030(4) 0.009(3) -0.003(3) -0.015(3)
C4 0.049(4) 0.050(4) 0.035(4) 0.005(3) -0.004(3) -0.019(3)
C5 0.048(4) 0.040(4) 0.034(4) -0.001(3) 0.007(3) -0.019(3)
C6 0.039(4) 0.033(3) 0.029(3) 0.003(3) 0.004(3) -0.015(3)
C7 0.025(3) 0.032(3) 0.023(3) 0.002(3) 0.003(3) -0.011(3)
C2* 0.028(3) 0.039(4) 0.035(4) 0.004(3) 0.006(3) 0.002(3)
C3* 0.037(4) 0.046(4) 0.045(4) 0.003(4) 0.006(4) 0.010(3)
C4* 0.042(4) 0.050(4) 0.052(4) 0.000(4) 0.012(4) 0.014(4)
C5* 0.044(4) 0.048(4) 0.044(4) -0.006(4) 0.014(4) 0.007(4)
C6* 0.040(4) 0.047(4) 0.035(4) -0.004(4) 0.011(4) 0.003(4)
C7* 0.028(4) 0.040(4) 0.033(4) -0.001(4) 0.006(3) -0.001(4)
C8 0.035(4) 0.042(4) 0.033(4) 0.005(3) 0.004(4) -0.019(3)
C8* 0.035(4) 0.042(5) 0.039(5) 0.001(4) 0.005(4) -0.014(4)
C9 0.038(5) 0.054(6) 0.045(5) -0.005(5) 0.009(4) -0.013(5)
C9* 0.032(5) 0.058(7) 0.045(6) 0.001(5) 0.009(5) -0.020(5)
C10 0.059(5) 0.047(5) 0.037(4) 0.000(4) 0.013(4) -0.027(4)
C10* 0.046(5) 0.043(5) 0.051(5) 0.010(5) 0.008(5) -0.014(5)
C11 0.045(4) 0.052(5) 0.031(4) 0.002(4) 0.004(4) -0.018(4)
C11* 0.046(6) 0.056(7) 0.037(5) 0.006(5) 0.008(5) -0.012(5)
C12 0.026(4) 0.026(4) 0.021(3) 0.002(3) -0.002(3) -0.005(3)
C12* 0.028(4) 0.033(4) 0.024(3) 0.006(3) 0.003(3) -0.003(3)
C13 0.027(3) 0.029(3) 0.021(3) 0.003(2) 0.000(2) -0.008(3)
C14 0.033(3) 0.032(3) 0.024(3) 0.008(3) 0.001(3) -0.004(3)
C15 0.037(4) 0.043(4) 0.034(3) 0.011(3) 0.008(3) -0.011(3)
C16 0.033(3) 0.040(4) 0.037(4) 0.004(3) 0.008(3) -0.008(3)
C17 0.029(3) 0.035(4) 0.032(3) 0.003(3) 0.004(3) -0.001(3)
C18 0.025(3) 0.027(3) 0.021(3) 0.003(3) 0.003(3) -0.003(3)
C13* 0.034(4) 0.036(4) 0.023(3) 0.007(3) 0.006(3) -0.007(3)
C14* 0.037(4) 0.044(4) 0.030(4) 0.004(4) -0.001(3) -0.008(4)
C15* 0.045(4) 0.045(4) 0.032(4) 0.001(4) 0.002(4) -0.018(4)
C16* 0.046(4) 0.041(4) 0.034(4) -0.002(4) 0.006(4) -0.015(4)
C17* 0.046(4) 0.036(4) 0.030(4) 0.001(3) 0.008(3) -0.009(4)
C18* 0.039(4) 0.034(4) 0.020(4) 0.003(3) 0.008(3) -0.005(4)
C19 0.047(3) 0.036(2) 0.040(2) -0.009(2) 0.001(2) 0.009(2)
C20 0.039(5) 0.039(5) 0.037(5) -0.014(4) 0.004(4) -0.003(4)
C20* 0.040(6) 0.047(6) 0.048(6) -0.002(5) 0.018(5) 0.002(5)
C21 0.031(4) 0.035(4) 0.042(4) -0.003(4) 0.010(3) 0.001(3)
C21* 0.039(5) 0.044(5) 0.050(6) -0.012(5) 0.005(5) 0.004(4)
C22 0.049(5) 0.023(4) 0.045(4) -0.002(3) 0.015(4) -0.002(3)
C22* 0.054(7) 0.035(6) 0.048(6) -0.008(5) 0.005(5) 0.003(5)
C23 0.029(4) 0.026(4) 0.031(5) 0.009(4) -0.001(3) -0.001(4)
C23* 0.028(5) 0.026(4) 0.031(5) 0.008(4) -0.002(4) 0.000(4)
C24 0.029(3) 0.027(3) 0.032(3) 0.004(3) 0.002(3) 0.000(3)
C25 0.034(3) 0.040(4) 0.044(4) 0.003(3) 0.003(3) 0.005(3)
C26 0.044(4) 0.051(4) 0.052(4) -0.003(4) 0.008(4) 0.014(3)
C27 0.044(4) 0.052(4) 0.042(4) -0.003(3) 0.012(3) 0.007(4)
C28 0.041(4) 0.040(4) 0.032(3) -0.003(3) 0.007(3) 0.002(3)
C29 0.029(3) 0.024(3) 0.028(3) 0.002(3) 0.004(3) 0.000(3)
C24* 0.029(3) 0.027(3) 0.032(3) 0.009(3) 0.001(3) -0.002(3)
C25* 0.036(4) 0.039(4) 0.034(4) 0.012(3) 0.001(3) -0.009(4)
C26* 0.044(4) 0.043(4) 0.035(4) 0.010(4) 0.001(4) -0.013(4)
C27* 0.037(4) 0.043(4) 0.039(4) 0.005(4) 0.012(3) -0.008(4)
C28* 0.033(4) 0.036(4) 0.036(4) 0.005(3) 0.008(3) -0.004(3)
C29* 0.033(4) 0.028(4) 0.032(4) 0.009(3) 0.005(3) -0.001(3)
C30 0.032(2) 0.031(2) 0.035(2) -0.0049(18) 0.0015(18) -0.0076(18)
C31 0.033(4) 0.034(4) 0.048(5) 0.002(4) 0.004(4) -0.016(3)
C31* 0.049(6) 0.038(5) 0.058(7) -0.015(5) 0.004(5) 0.000(5)
C32 0.054(5) 0.027(4) 0.034(4) -0.008(4) -0.003(4) -0.008(4)
C32* 0.050(6) 0.054(6) 0.040(5) -0.009(5) 0.011(5) -0.009(5)
C33 0.026(4) 0.036(4) 0.048(5) -0.006(4) 0.001(3) -0.006(3)
C33* 0.041(6) 0.050(6) 0.043(6) -0.007(5) 0.008(5) -0.014(5)
C34 0.045(3) 0.030(2) 0.031(2) 0.0022(19) -0.003(2) 0.000(2)
C35 0.059(3) 0.041(3) 0.032(3) 0.005(2) -0.001(2) 0.005(3)
C36 0.110(4) 0.043(3) 0.039(3) 0.007(3) -0.001(3) 0.021(4)
C36* 0.110(4) 0.042(4) 0.041(4) 0.009(3) -0.004(4) 0.016(4)
C37 0.107(4) 0.044(3) 0.037(3) -0.001(3) -0.014(3) 0.020(3)
C37* 0.108(5) 0.053(4) 0.044(4) -0.005(4) -0.010(4) 0.019(4)
C38 0.124(6) 0.051(5) 0.049(5) 0.010(4) 0.002(5) 0.002(5)
C38* 0.112(4) 0.054(4) 0.040(3) 0.007(3) -0.006(4) 0.018(4)
C44 0.118(11) 0.107(11) 0.154(12) 0.018(10) -0.016(10) 0.030(10)
C39 0.120(11) 0.111(10) 0.158(11) 0.020(9) -0.013(9) 0.026(9)
C40 0.119(11) 0.107(10) 0.155(11) 0.015(9) -0.008(9) 0.027(9)
C41 0.115(10) 0.104(10) 0.157(10) 0.016(9) -0.012(9) 0.029(8)
C42 0.117(10) 0.106(10) 0.158(11) 0.017(9) -0.010(9) 0.030(9)
C43 0.115(11) 0.105(11) 0.156(12) 0.015(10) -0.009(10) 0.029(10)
C43* 0.11(2) 0.108(19) 0.17(2) 0.017(19) 0.008(19) 0.017(18)
C39* 0.123(12) 0.112(12) 0.162(13) 0.026(11) -0.017(11) 0.022(11)
C40* 0.117(10) 0.108(10) 0.158(10) 0.014(9) -0.010(9) 0.028(8)
C41* 0.114(10) 0.106(10) 0.157(11) 0.017(9) -0.012(9) 0.031(9)
C42* 0.115(11) 0.107(11) 0.162(12) 0.017(10) -0.012(10) 0.031(10)

loop_
_atom_type_symbol
_atom_type_description
_atom_type_scat_dispersion_real
_atom_type_scat_dispersion_imag
_atom_type_scat_source
C C 0.0033 0.0016 'International Tables Vol C Tables 4.2.6.8 and 6.1.1.4'
H H 0.0000 0.0000 'International Tables Vol C Tables 4.2.6.8 and 6.1.1.4'
Ce Ce -0.2486 2.6331 'International Tables Vol C Tables 4.2.6.8 and 6.1.1.4'
N N 0.0061 0.0033 'International Tables Vol C Tables 4.2.6.8 and 6.1.1.4'
O O 0.0106 0.0060 'International Tables Vol C Tables 4.2.6.8 and 6.1.1.4'
Si Si 0.0817 0.0704 'International Tables Vol C Tables 4.2.6.8 and 6.1.1.4'

loop_
_geom_angle_atom_site_label_1
_geom_angle_atom_site_label_2
_geom_angle_atom_site_label_3
_geom_angle
_geom_angle_site_symmetry_1
_geom_angle_site_symmetry_3
_geom_angle_publ_flag
O1 Ce1 O2 115.1(2) . . ?
O1 Ce1 N1 35.2(2) . . ?
O1 Ce1 N2 103.2(2) . . ?
O1 Ce1 N3 143.7(2) . . ?
O1 Ce1 C34 77.44(18) . . ?
O1* Ce1 N2* 141.1(3) . . ?
O1* Ce1 N3* 98.8(3) . . ?
O1* Ce1 C34 78.2(2) . . ?
O2 Ce1 N1 138.7(2) . . ?
O2 Ce1 N2 33.96(19) . . ?
O2 Ce1 N3 101.2(2) . . ?
O2 Ce1 C34 79.41(18) . . ?
O2* Ce1 O1* 115.9(3) . . ?
O2* Ce1 N2* 35.3(3) . . ?
O2* Ce1 N3* 145.2(3) . . ?
O2* Ce1 C34 77.7(2) . . ?
O3 Ce1 O1 120.6(2) . . ?
O3 Ce1 O2 112.5(2) . . ?
O3 Ce1 N1 108.8(2) . . ?
O3 Ce1 N2 135.8(2) . . ?
O3 Ce1 N3 34.7(2) . . ?
O3 Ce1 C34 78.40(18) . . ?
O3* Ce1 O1* 110.5(3) . . ?
O3* Ce1 O2* 122.2(3) . . ?
O3* Ce1 N2* 108.4(3) . . ?
O3* Ce1 N3* 34.8(3) . . ?
O3* Ce1 C34 80.0(2) . . ?
N1 Ce1 N2 110.5(2) . . ?
N1 Ce1 N3 114.1(2) . . ?
N1 Ce1 C34 107.21(19) . . ?
N2* Ce1 N3* 114.3(3) . . ?
N2* Ce1 C34 107.0(2) . . ?
N3 Ce1 N2 108.5(2) . . ?
N3 Ce1 C34 108.54(18) . . ?
N3* Ce1 C34 109.8(2) . . ?
C34 Ce1 N2 107.79(19) . . ?
C35 Si1 C36 109.2(5) . . ?
C35 Si1 C37 106.0(4) . . ?
C36 Si1 C37 107.4(7) . . ?
C38 Si1 C35 112.2(5) . . ?
C38 Si1 C36 112.0(7) . . ?
C38 Si1 C37 109.7(7) . . ?
C35 Si1* C36* 107.5(6) . . ?
C35 Si1* C37* 112.2(6) . . ?
C35 Si1* C38* 115.2(6) . . ?
C36* Si1* C37* 110.9(9) . . ?
C36* Si1* C38* 111.2(7) . . ?
C38* Si1* C37* 99.8(8) . . ?
N1 O1 Ce1 85.0(4) . . ?
N1* O1* Ce1 85.8(5) . . ?
N2 O2 Ce1 85.9(4) . . ?
N2* O2* Ce1 84.6(5) . . ?
N3 O3 Ce1 86.4(4) . . ?
N3* O3* Ce1 86.1(5) . . ?
O1 N1 Ce1 59.8(3) . . ?
O1 N1 C7 107.0(6) . . ?
O1 N1 C8 109.3(7) . . ?
C7 N1 Ce1 117.4(4) . . ?
C7 N1 C8 116.5(6) . . ?
C8 N1 Ce1 125.7(5) . . ?
O1* N1* Ce1 61.0(5) . . ?
O1* N1* C7* 106.7(7) . . ?
O1* N1* C8* 108.6(9) . . ?
C7* N1* Ce1 116.3(6) . . ?
C7* N1* C8* 117.7(10) . . ?
C8* N1* Ce1 125.5(8) . . ?
O2 N2 Ce1 60.1(3) . . ?
O2 N2 C18 107.0(5) . . ?
O2 N2 C19 108.7(5) . . ?
C18 N2 Ce1 116.4(4) . . ?
C18 N2 C19 121.6(5) . . ?
C19 N2 Ce1 121.1(4) . . ?
O2* N2* Ce1 60.1(4) . . ?
O2* N2* C18* 106.1(7) . . ?
O2* N2* C19 112.8(6) . . ?
C18* N2* Ce1 119.9(6) . . ?
C18* N2* C19 118.1(6) . . ?
C19 N2* Ce1 120.8(5) . . ?
O3 N3 Ce1 58.9(3) . . ?
O3 N3 C29 106.6(5) . . ?
O3 N3 C30 109.7(5) . . ?
C29 N3 Ce1 115.1(4) . . ?
C29 N3 C30 115.8(5) . . ?
C30 N3 Ce1 128.8(4) . . ?
O3* N3* Ce1 59.1(4) . . ?
O3* N3* C29* 106.7(7) . . ?
O3* N3* C30 107.9(6) . . ?
C29* N3* Ce1 113.4(5) . . ?
C29* N3* C30 117.0(6) . . ?
C30 N3* Ce1 129.5(5) . . ?
C1 N4 Ce1 114.1(4) . . ?
C1 N4 C12 107.2(5) . . ?
C1 N4 C23 110.2(8) . . ?
C1* N4 Ce1 109.1(5) . . ?
C12 N4 Ce1 109.8(4) . . ?
C12* N4 Ce1 110.8(5) . . ?
C12* N4 C1* 105.5(7) . . ?
C12* N4 C23* 113.7(9) . . ?
C23 N4 Ce1 110.9(7) . . ?
C23 N4 C12 104.2(7) . . ?
C23* N4 Ce1 112.0(9) . . ?
C23* N4 C1* 105.3(9) . . ?
N4 C1 C2 113.8(7) . . ?
C2* C1* N4 113.1(9) . . ?
C3 C2 C1 118.3(5) . . ?
C3 C2 C7 120.0 . . ?
C7 C2 C1 121.4(5) . . ?
C2 C3 C4 120.0 . . ?
C5 C4 C3 120.0 . . ?
C4 C5 C6 120.0 . . ?
C7 C6 C5 120.0 . . ?
C2 C7 N1 119.8(4) . . ?
C6 C7 N1 120.2(4) . . ?
C6 C7 C2 120.0 . . ?
C3* C2* C1* 117.7(7) . . ?
C3* C2* C7* 120.0 . . ?
C7* C2* C1* 121.8(6) . . ?
C4* C3* C2* 120.0 . . ?
C5* C4* C3* 120.0 . . ?
C4* C5* C6* 120.0 . . ?
C7* C6* C5* 120.0 . . ?
C2* C7* N1* 118.6(6) . . ?
C6* C7* N1* 121.4(6) . . ?
C6* C7* C2* 120.0 . . ?
N1 C8 C11 106.5(9) . . ?
C9 C8 N1 109.2(9) . . ?
C9 C8 C10 111.1(10) . . ?
C9 C8 C11 109.7(10) . . ?
C10 C8 N1 111.1(9) . . ?
C10 C8 C11 109.2(9) . . ?
N1* C8* C9* 108.5(11) . . ?
N1* C8* C11* 111.6(11) . . ?
C9* C8* C11* 106.8(13) . . ?
C10* C8* N1* 108.6(12) . . ?
C10* C8* C9* 110.3(12) . . ?
C10* C8* C11* 111.0(12) . . ?
C13 C12 N4 115.6(6) . . ?
N4 C12* C13* 117.3(8) . . ?
C14 C13 C12 118.2(4) . . ?
C14 C13 C18 120.0 . . ?
C18 C13 C12 121.6(4) . . ?
C15 C14 C13 120.0 . . ?
C14 C15 C16 120.0 . . ?
C17 C16 C15 120.0 . . ?
C16 C17 C18 120.0 . . ?
C13 C18 N2 119.6(4) . . ?
C17 C18 N2 120.4(4) . . ?
C17 C18 C13 120.0 . . ?
C14* C13* C12* 119.0(6) . . ?
C14* C13* C18* 120.0 . . ?
C18* C13* C12* 121.0(6) . . ?
C13* C14* C15* 120.0 . . ?
C16* C15* C14* 120.0 . . ?
C15* C16* C17* 120.0 . . ?
C18* C17* C16* 120.0 . . ?
C13* C18* N2* 119.8(5) . . ?
C17* C18* N2* 120.2(5) . . ?
C17* C18* C13* 120.0 . . ?
N2 C19 C21 105.0(5) . . ?
C20 C19 N2 107.6(5) . . ?
C20 C19 C21 105.0(6) . . ?
C20* C19 N2* 107.0(7) . . ?
C20* C19 C21* 122.5(9) . . ?
C20* C19 C22* 111.6(8) . . ?
C21* C19 N2* 104.5(7) . . ?
C21* C19 C22* 107.5(8) . . ?
C22 C19 N2 111.9(6) . . ?
C22 C19 C20 117.0(7) . . ?
C22 C19 C21 109.6(6) . . ?
C22* C19 N2* 101.5(7) . . ?
N4 C23 C24 111.6(12) . . ?
N4 C23* C24* 108.3(15) . . ?
C25 C24 C23 119.5(8) . . ?
C25 C24 C29 120.0 . . ?
C29 C24 C23 120.3(8) . . ?
C24 C25 C26 120.0 . . ?
C27 C26 C25 120.0 . . ?
C26 C27 C28 120.0 . . ?
C27 C28 C29 120.0 . . ?
C24 C29 N3 120.1(4) . . ?
C28 C29 N3 119.9(4) . . ?
C28 C29 C24 120.0 . . ?
C25* C24* C23* 119.2(9) . . ?
C25* C24* C29* 120.0 . . ?
C29* C24* C23* 120.6(9) . . ?
C24* C25* C26* 120.0 . . ?
C25* C26* C27* 120.0 . . ?
C28* C27* C26* 120.0 . . ?
C27* C28* C29* 120.0 . . ?
C24* C29* N3* 119.6(5) . . ?
C28* C29* N3* 120.4(5) . . ?
C28* C29* C24* 120.0 . . ?
N3 C30 C32 110.7(6) . . ?
N3 C30 C33 106.6(5) . . ?
N3* C30 C31* 106.6(6) . . ?
C31 C30 N3 109.5(5) . . ?
C31 C30 C32 111.6(6) . . ?
C31 C30 C33 111.0(6) . . ?
C32* C30 N3* 108.9(7) . . ?
C32* C30 C31* 110.4(8) . . ?
C32* C30 C33* 111.5(8) . . ?
C33 C30 C32 107.3(6) . . ?
C33* C30 N3* 110.4(6) . . ?
C33* C30 C31* 108.9(8) . . ?
C35 C34 Ce1 177.0(5) . . ?
C34 C35 Si1 174.9(5) . . ?
C34 C35 Si1* 166.9(6) . . ?
C39 C44 C43 120.0 . . ?
C40 C39 C44 120.0 . . ?
C41 C40 C39 120.0 . . ?
C40 C41 C42 120.0 . . ?
C43 C42 C41 120.0 . . ?
C42 C43 C44 120.0 . . ?
C39* C40* C41* 113.4 . . ?
C40* C41* C42* 113.7 . . ?
C43* C42* C41* 113.3 . . ?

loop_
_geom_bond_atom_site_label_1
_geom_bond_atom_site_label_2
_geom_bond_distance
_geom_bond_site_symmetry_2
_geom_bond_publ_flag
Ce1 O1 2.160(6) . ?
Ce1 O1* 2.287(8) . ?
Ce1 O2 2.236(6) . ?
Ce1 O2* 2.162(7) . ?
Ce1 O3 2.148(5) . ?
Ce1 O3* 2.141(7) . ?
Ce1 N1 2.491(6) . ?
Ce1 N2 2.572(6) . ?
Ce1 N2* 2.483(9) . ?
Ce1 N3 2.504(6) . ?
Ce1 N3* 2.489(8) . ?
Ce1 C34 2.513(5) . ?
Si1 C35 1.847(7) . ?
Si1 C36 1.863(9) . ?
Si1 C37 1.871(8) . ?
Si1 C38 1.838(9) . ?
Si1* C35 1.822(8) . ?
Si1* C36* 1.841(9) . ?
Si1* C37* 1.865(9) . ?
Si1* C38* 1.845(9) . ?
O1 N1 1.442(9) . ?
O1* N1* 1.430(11) . ?
O2 N2 1.441(8) . ?
O2* N2* 1.442(10) . ?
O3 N3 1.428(8) . ?
O3* N3* 1.423(10) . ?
N1 C7 1.455(7) . ?
N1 C8 1.531(14) . ?
N1* C7* 1.457(11) . ?
N1* C8* 1.517(19) . ?
N2 C18 1.455(7) . ?
N2 C19 1.543(8) . ?
N2* C18* 1.463(10) . ?
N2* C19 1.652(10) . ?
N3 C29 1.456(8) . ?
N3 C30 1.527(8) . ?
N3* C29* 1.479(9) . ?
N3* C30 1.532(9) . ?
N4 C1 1.434(11) . ?
N4 C1* 1.568(13) . ?
N4 C12 1.550(9) . ?
N4 C12* 1.438(11) . ?
N4 C23 1.51(2) . ?
N4 C23* 1.46(3) . ?
C1 C2 1.514(11) . ?
C1* C2* 1.532(13) . ?
C2 C3 1.3900 . ?
C2 C7 1.3900 . ?
C3 C4 1.3900 . ?
C4 C5 1.3900 . ?
C5 C6 1.3900 . ?
C6 C7 1.3900 . ?
C2* C3* 1.3900 . ?
C2* C7* 1.3900 . ?
C3* C4* 1.3900 . ?
C4* C5* 1.3900 . ?
C5* C6* 1.3900 . ?
C6* C7* 1.3900 . ?
C8 C9 1.496(18) . ?
C8 C10 1.529(15) . ?
C8 C11 1.532(13) . ?
C8* C9* 1.520(19) . ?
C8* C10* 1.50(2) . ?
C8* C11* 1.540(19) . ?
C12 C13 1.509(9) . ?
C12* C13* 1.521(12) . ?
C13 C14 1.3900 . ?
C13 C18 1.3900 . ?
C14 C15 1.3900 . ?
C15 C16 1.3900 . ?
C16 C17 1.3900 . ?
C17 C18 1.3900 . ?
C13* C14* 1.3900 . ?
C13* C18* 1.3900 . ?
C14* C15* 1.3900 . ?
C15* C16* 1.3900 . ?
C16* C17* 1.3900 . ?
C17* C18* 1.3900 . ?
C19 C20 1.516(10) . ?
C19 C20* 1.396(13) . ?
C19 C21 1.637(10) . ?
C19 C21* 1.433(13) . ?
C19 C22 1.419(10) . ?
C19 C22* 1.638(13) . ?
C23 C24 1.521(15) . ?
C23* C24* 1.54(2) . ?
C24 C25 1.3900 . ?
C24 C29 1.3900 . ?
C25 C26 1.3900 . ?
C26 C27 1.3900 . ?
C27 C28 1.3900 . ?
C28 C29 1.3900 . ?
C24* C25* 1.3900 . ?
C24* C29* 1.3900 . ?
C25* C26* 1.3900 . ?
C26* C27* 1.3900 . ?
C27* C28* 1.3900 . ?
C28* C29* 1.3900 . ?
C30 C31 1.492(10) . ?
C30 C31* 1.543(13) . ?
C30 C32 1.535(10) . ?
C30 C32* 1.482(13) . ?
C30 C33 1.534(10) . ?
C30 C33* 1.532(12) . ?
C34 C35 1.211(7) . ?
C44 C39 1.3900 . ?
C44 C43 1.3900 . ?
C39 C40 1.3900 . ?
C40 C41 1.3900 . ?
C41 C42 1.3900 . ?
C42 C43 1.3900 . ?
C43* C42* 1.5171 . ?
C39* C40* 1.5170 . ?
C40* C41* 1.5178 . ?
C41* C42* 1.5187 . ?
